data_4069742
loop_
_publ_author_name
'Ciric, Ana'
'Mathey, Fran\,cois'

_publ_section_title
;
 An Unexpected Sequence: From Phosphole Sulfide to Phosphole- and
 Thiophene-Annulated 1,2-Dithiole-3-thiones
;
_journal_issue 15
_journal_name_full Organometallics
_journal_page_first 4621
_journal_paper_doi 10.1021/om9003972
_journal_volume 28
_journal_year 2009
_chemical_formula_moiety 'C11 H4 O5 S4 W'
_chemical_formula_sum 'C11 H4 O5 S4 W'
_chemical_formula_weight 528.23
_chemical_name_systematic
;

 ?

;
_space_group_IT_number 2
_symmetry_cell_setting triclinic
_symmetry_space_group_name_Hall '-P 1'
_symmetry_space_group_name_H-M 'P -1'
_atom_sites_solution_hydrogens geom
_atom_sites_solution_primary direct
_atom_sites_solution_secondary difmap
_audit_creation_method SHELXL-97
_cell_angle_alpha 74.148(2)
_cell_angle_beta 69.411(2)
_cell_angle_gamma 75.033(2)
_cell_formula_units_Z 2
_cell_length_a 7.6224(4)
_cell_length_b 10.3544(6)
_cell_length_c 10.5713(6)
_cell_measurement_reflns_used 8313
_cell_measurement_temperature 173(2)
_cell_measurement_theta_max 33.16
_cell_measurement_theta_min 2.64
_cell_volume 739.06(7)
_computing_cell_refinement 'Bruker SMART'
_computing_data_collection 'Bruker SMART'
_computing_data_reduction 'Bruker SAINT'
_computing_molecular_graphics 'Bruker SHELXTL'
_computing_publication_material 'Bruker SHELXTL'
_computing_structure_refinement 'SHELXL-97 (Sheldrick, 1997)'
_computing_structure_solution 'SHELXS-97 (Sheldrick, 1990)'
_diffrn_ambient_temperature 173(2)
_diffrn_measured_fraction_theta_full 0.977
_diffrn_measured_fraction_theta_max 0.977
_diffrn_measurement_device_type 'CCD area detector'
_diffrn_measurement_method 'phi and omega scans'
_diffrn_radiation_monochromator graphite
_diffrn_radiation_source 'fine-focus sealed tube'
_diffrn_radiation_type MoK\a
_diffrn_radiation_wavelength 0.71073
_diffrn_reflns_av_R_equivalents 0.0288
_diffrn_reflns_av_sigmaI/netI 0.0233
_diffrn_reflns_limit_h_max 11
_diffrn_reflns_limit_h_min -11
_diffrn_reflns_limit_k_max 15
_diffrn_reflns_limit_k_min -15
_diffrn_reflns_limit_l_max 16
_diffrn_reflns_limit_l_min -16
_diffrn_reflns_number 24950
_diffrn_reflns_theta_full 33.16
_diffrn_reflns_theta_max 33.16
_diffrn_reflns_theta_min 2.08
_exptl_absorpt_coefficient_mu 8.394
_exptl_absorpt_correction_T_max 0.4874
_exptl_absorpt_correction_T_min 0.1873
_exptl_absorpt_correction_type multi-scan
_exptl_absorpt_process_details sadabs
_exptl_crystal_colour brown
_exptl_crystal_density_diffrn 2.374
_exptl_crystal_density_method 'not measured'
_exptl_crystal_description prism
_exptl_crystal_F_000 496
_exptl_crystal_size_max 0.30
_exptl_crystal_size_mid 0.12
_exptl_crystal_size_min 0.10
_refine_diff_density_max 0.986
_refine_diff_density_min -0.758
_refine_diff_density_rms 0.124
_refine_ls_extinction_method none
_refine_ls_goodness_of_fit_ref 1.128
_refine_ls_hydrogen_treatment constr
_refine_ls_matrix_type full
_refine_ls_number_parameters 191
_refine_ls_number_reflns 5523
_refine_ls_number_restraints 0
_refine_ls_restrained_S_all 1.128
_refine_ls_R_factor_all 0.0194
_refine_ls_R_factor_gt 0.0169
_refine_ls_shift/su_max 0.003
_refine_ls_shift/su_mean 0.000
_refine_ls_structure_factor_coef Fsqd
_refine_ls_weighting_details 'calc w=1/[\s^2^(Fo^2^)+(0.0120P)^2^+0.8582P] where P=(Fo^2^+2Fc^2^)/3'
_refine_ls_weighting_scheme calc
_refine_ls_wR_factor_gt 0.0371
_refine_ls_wR_factor_ref 0.0445
_reflns_number_gt 5182
_reflns_number_total 5523
_reflns_threshold_expression >2sigma(I)
_cod_data_source_file om9003972_si_002.cif
_cod_data_source_block mat10
_cod_depositor_comments
;
The following automatic conversions were performed:

'_symmetry_cell_setting' value 'Triclinic' changed to 'triclinic'
according to /home/saulius/struct/CIF-dictionaries/cif_core.dic
dictionary named 'cif_core.dic' version 2.4.2 from 2011-04-26.

Automatic conversion script
Id: cif_fix_values 1715 2011-07-08 13:25:40Z adriana 
;
_cod_original_sg_symbol_H-M P-1
_cod_database_code 4069742

loop_
_symmetry_equiv_pos_as_xyz
'x, y, z'
'-x, -y, -z'

loop_
_atom_site_label
_atom_site_type_symbol
_atom_site_fract_x
_atom_site_fract_y
_atom_site_fract_z
_atom_site_U_iso_or_equiv
_atom_site_adp_type
_atom_site_occupancy
_atom_site_symmetry_multiplicity
_atom_site_calc_flag
_atom_site_refinement_flags
W1 W 0.602786(12) 0.654026(9) 0.695140(9) 0.01904(3) Uani 1 1 d .
C1 C 0.0899(3) 1.0706(3) 1.1893(2) 0.0254(4) Uani 1 1 d .
H1 H 0.0376 1.0662 1.2859 0.030 Uiso 1 1 calc R
C2 C 0.2028(3) 0.9625(2) 1.1335(2) 0.0210(4) Uani 1 1 d .
C3 C 0.2596(4) 0.8257(3) 1.2167(2) 0.0274(5) Uani 1 1 d .
H3A H 0.2082 0.8288 1.3151 0.041 Uiso 1 1 calc R
H3B H 0.3988 0.8017 1.1910 0.041 Uiso 1 1 calc R
H3C H 0.2088 0.7570 1.1987 0.041 Uiso 1 1 calc R
C4 C 0.2591(3) 0.9992(2) 0.9851(2) 0.0181(4) Uani 1 1 d .
C5 C 0.1860(3) 1.1340(2) 0.9373(2) 0.0206(4) Uani 1 1 d .
C6 C 0.3687(3) 0.9212(2) 0.8819(2) 0.0183(4) Uani 1 1 d .
C7 C 0.4186(4) 0.5203(2) 0.8026(3) 0.0262(4) Uani 1 1 d .
C8 C 0.8058(4) 0.5363(3) 0.7853(3) 0.0268(5) Uani 1 1 d .
C9 C 0.7778(3) 0.7926(3) 0.5832(2) 0.0243(4) Uani 1 1 d .
C10 C 0.3990(3) 0.7564(2) 0.6022(2) 0.0239(4) Uani 1 1 d .
C11 C 0.7144(4) 0.5461(3) 0.5470(3) 0.0302(5) Uani 1 1 d .
O1 O 0.3120(3) 0.4488(2) 0.8589(2) 0.0408(5) Uani 1 1 d .
O2 O 0.9180(3) 0.4664(2) 0.8326(2) 0.0419(5) Uani 1 1 d .
O3 O 0.8771(3) 0.8671(2) 0.5166(2) 0.0372(5) Uani 1 1 d .
O4 O 0.2855(3) 0.8057(2) 0.5478(2) 0.0373(4) Uani 1 1 d .
O5 O 0.7801(4) 0.4817(2) 0.4631(2) 0.0498(6) Uani 1 1 d .
S1 S 0.04976(9) 1.21711(6) 1.06846(7) 0.02685(12) Uani 1 1 d .
S2 S 0.23380(9) 1.19733(6) 0.76242(6) 0.02580(11) Uani 1 1 d .
S3 S 0.39090(9) 1.01184(6) 0.71503(6) 0.02402(11) Uani 1 1 d .
S4 S 0.46827(8) 0.75644(6) 0.90863(6) 0.02180(10) Uani 1 1 d .

loop_
_atom_site_aniso_label
_atom_site_aniso_U_11
_atom_site_aniso_U_22
_atom_site_aniso_U_33
_atom_site_aniso_U_23
_atom_site_aniso_U_13
_atom_site_aniso_U_12
W1 0.01943(4) 0.01764(4) 0.01927(4) -0.00543(3) -0.00458(3) -0.00201(3)
C1 0.0243(10) 0.0296(12) 0.0215(10) -0.0098(9) -0.0017(8) -0.0060(9)
C2 0.0188(9) 0.0251(10) 0.0195(9) -0.0062(8) -0.0044(7) -0.0050(8)
C3 0.0291(11) 0.0310(12) 0.0193(9) -0.0021(8) -0.0073(9) -0.0037(9)
C4 0.0169(8) 0.0188(9) 0.0188(9) -0.0058(7) -0.0040(7) -0.0036(7)
C5 0.0188(9) 0.0198(9) 0.0237(9) -0.0072(8) -0.0051(8) -0.0032(7)
C6 0.0172(8) 0.0190(9) 0.0184(8) -0.0041(7) -0.0049(7) -0.0031(7)
C7 0.0282(11) 0.0222(10) 0.0284(11) -0.0042(8) -0.0104(9) -0.0034(8)
C8 0.0247(10) 0.0275(11) 0.0272(11) -0.0078(9) -0.0057(9) -0.0035(9)
C9 0.0256(10) 0.0271(11) 0.0202(9) -0.0062(8) -0.0059(8) -0.0045(8)
C10 0.0264(10) 0.0243(10) 0.0229(10) -0.0065(8) -0.0081(8) -0.0049(8)
C11 0.0354(13) 0.0255(11) 0.0275(11) -0.0088(9) -0.0052(10) -0.0043(10)
O1 0.0413(11) 0.0346(11) 0.0455(12) 0.0019(9) -0.0117(10) -0.0176(9)
O2 0.0367(11) 0.0413(12) 0.0458(12) -0.0060(9) -0.0202(10) 0.0041(9)
O3 0.0368(11) 0.0425(11) 0.0306(9) -0.0014(8) -0.0052(8) -0.0179(9)
O4 0.0397(11) 0.0375(11) 0.0407(11) -0.0092(9) -0.0240(9) 0.0010(8)
O5 0.0662(16) 0.0427(13) 0.0380(11) -0.0240(10) -0.0028(11) -0.0068(11)
S1 0.0248(3) 0.0230(3) 0.0312(3) -0.0125(2) -0.0034(2) -0.0013(2)
S2 0.0317(3) 0.0187(2) 0.0248(3) -0.0023(2) -0.0091(2) -0.0023(2)
S3 0.0300(3) 0.0218(2) 0.0179(2) -0.00388(19) -0.0057(2) -0.0029(2)
S4 0.0249(2) 0.0193(2) 0.0188(2) -0.00476(18) -0.00628(19) 0.00073(19)

loop_
_atom_type_symbol
_atom_type_description
_atom_type_scat_dispersion_real
_atom_type_scat_dispersion_imag
_atom_type_scat_source
C C 0.0033 0.0016 'International Tables Vol C Tables 4.2.6.8 and 6.1.1.4'
H H 0.0000 0.0000 'International Tables Vol C Tables 4.2.6.8 and 6.1.1.4'
O O 0.0106 0.0060 'International Tables Vol C Tables 4.2.6.8 and 6.1.1.4'
S S 0.1246 0.1234 'International Tables Vol C Tables 4.2.6.8 and 6.1.1.4'
W W -0.8490 6.8722 'International Tables Vol C Tables 4.2.6.8 and 6.1.1.4'

loop_
_geom_angle_atom_site_label_1
_geom_angle_atom_site_label_2
_geom_angle_atom_site_label_3
_geom_angle
C11 W1 C10 88.25(11)
C11 W1 C9 90.39(10)
C10 W1 C9 91.95(10)
C11 W1 C7 89.51(10)
C10 W1 C7 85.42(10)
C9 W1 C7 177.37(10)
C11 W1 C8 88.12(11)
C10 W1 C8 175.21(9)
C9 W1 C8 91.19(10)
C7 W1 C8 91.43(10)
C11 W1 S4 171.18(8)
C10 W1 S4 98.01(7)
C9 W1 S4 95.58(7)
C7 W1 S4 84.82(7)
C8 W1 S4 85.27(7)
C2 C1 S1 114.06(18)
C2 C1 H1 123.0
S1 C1 H1 123.0
C1 C2 C4 110.5(2)
C1 C2 C3 123.9(2)
C4 C2 C3 125.6(2)
C2 C3 H3A 109.5
C2 C3 H3B 109.5
H3A C3 H3B 109.5
C2 C3 H3C 109.5
H3A C3 H3C 109.5
H3B C3 H3C 109.5
C5 C4 C6 115.89(19)
C5 C4 C2 112.47(19)
C6 C4 C2 131.6(2)
C4 C5 S1 112.43(17)
C4 C5 S2 119.72(16)
S1 C5 S2 127.83(14)
C4 C6 S4 126.48(17)
C4 C6 S3 113.99(16)
S4 C6 S3 119.52(12)
O1 C7 W1 177.3(2)
O2 C8 W1 176.8(2)
O3 C9 W1 177.2(2)
O4 C10 W1 175.4(2)
O5 C11 W1 178.7(3)
C5 S1 C1 90.59(11)
C5 S2 S3 92.61(8)
C6 S3 S2 97.79(8)
C6 S4 W1 114.64(8)

loop_
_geom_bond_atom_site_label_1
_geom_bond_atom_site_label_2
_geom_bond_distance
W1 C11 1.989(3)
W1 C10 2.039(3)
W1 C9 2.047(2)
W1 C7 2.050(3)
W1 C8 2.054(3)
W1 S4 2.5274(6)
C1 C2 1.359(3)
C1 S1 1.733(3)
C1 H1 0.9500
C2 C4 1.441(3)
C2 C3 1.496(3)
C3 H3A 0.9800
C3 H3B 0.9800
C3 H3C 0.9800
C4 C5 1.387(3)
C4 C6 1.425(3)
C5 S1 1.708(2)
C5 S2 1.723(2)
C6 S4 1.669(2)
C6 S3 1.728(2)
C7 O1 1.136(3)
C8 O2 1.135(3)
C9 O3 1.137(3)
C10 O4 1.141(3)
C11 O5 1.149(3)
S2 S3 2.0711(8)
